data_4321843
loop_
_publ_author_name
'Naohide Matsumoto'
'Yuri Motoda'
'Toshihiro Matsuo'
'Toshio Nakashima'
'Nazzareno Re'
'Francoise Dahan'
'Jean-Pierre Tuchagues'

_publ_contact_author 'Naohide Matsumoto'
_publ_contact_author_email 'naohide@aster.sci.kumamoto-u.ac.jp '
_publ_contact_author_fax ' +81-96-342-3390 '
_publ_contact_author_phone '+81-96-342-3390 '
_publ_section_title
;
 pH-Dependent Monomer \\leftarrow\\rightarrow Oligomer Interconversion of
 Copper(II) Complexes with
 N-(2-R-imidazol-4-ylmethylidene)-2-aminoethylpyridine (R = Methyl,
 Phenyl)
;
_journal_name_full 'Inorganic Chemistry'
_journal_page_first 1165
_journal_page_last 1173
_journal_paper_doi 10.1021/ic981158b
_journal_volume 38
_journal_year 1999
_chemical_formula_sum 'C17 H15 Cu F6 N4 P'
_chemical_formula_weight 483.84
_chemical_name_systematic
;
 ?
;
_space_group_IT_number 148
_symmetry_cell_setting rhombohedral
_symmetry_space_group_name_Hall '-R 3'
_symmetry_space_group_name_H-M 'R -3 :H'
_atom_sites_solution_hydrogens geom
_atom_sites_solution_primary direct
_atom_sites_solution_secondary difmap
_audit_creation_method SHELXL
_cell_angle_alpha 90.00
_cell_angle_beta 90.00
_cell_angle_gamma 120.00
_cell_formula_units_Z 18
_cell_length_a 29.812(5)
_cell_length_b 29.812(5)
_cell_length_c 11.484(3)
_cell_measurement_reflns_used 25
_cell_measurement_temperature 293(2)
_cell_measurement_theta_max 15.3
_cell_measurement_theta_min 11.8
_cell_volume 8839(3)
_computing_cell_refinement CAD4-EXPRESS
_computing_data_collection CAD4-EXPRESS
_computing_data_reduction 'MolEN (Fair, 1990)'
_computing_molecular_graphics 'ZORTEP (Zsolnai, 1996)'
_computing_structure_refinement 'SHELXL-93 (Sheldrick, 1993)'
_computing_structure_solution 'SHELXS-86 (Sheldrick, 1990)'
_diffrn_ambient_temperature 293(2)
_diffrn_measurement_device 'Enraf-Nonius CAD4'
_diffrn_measurement_method \w-2\q
_diffrn_radiation_monochromator graphite
_diffrn_radiation_source 'fine-focus sealed tube'
_diffrn_radiation_type MoK\a
_diffrn_radiation_wavelength 0.71073
_diffrn_reflns_av_R_equivalents 0.0268
_diffrn_reflns_av_sigmaI/netI 0.0331
_diffrn_reflns_limit_h_max 31
_diffrn_reflns_limit_h_min -31
_diffrn_reflns_limit_k_max 31
_diffrn_reflns_limit_k_min 0
_diffrn_reflns_limit_l_max 12
_diffrn_reflns_limit_l_min -12
_diffrn_reflns_number 7375
_diffrn_reflns_theta_max 22.03
_diffrn_reflns_theta_min 1.94
_diffrn_standards_decay_% 0.1
_diffrn_standards_interval_time 120
_diffrn_standards_number 3
_exptl_absorpt_coefficient_mu 1.259
_exptl_absorpt_correction_T_max 0.9955
_exptl_absorpt_correction_T_min 0.8336
_exptl_absorpt_correction_type Psi-scans
_exptl_crystal_colour Dark-grey
_exptl_crystal_density_diffrn 1.636
_exptl_crystal_description Plate
_exptl_crystal_F_000 4374
_exptl_crystal_size_max 0.50
_exptl_crystal_size_mid 0.25
_exptl_crystal_size_min 0.20
_refine_diff_density_max 0.042
_refine_diff_density_min -0.051
_refine_diff_density_rms 0.035
_refine_ls_extinction_method none
_refine_ls_goodness_of_fit_all 1.064
_refine_ls_goodness_of_fit_obs 1.095
_refine_ls_matrix_type full
_refine_ls_number_parameters 262
_refine_ls_number_reflns 2409
_refine_ls_number_restraints 0
_refine_ls_restrained_S_all 1.064
_refine_ls_restrained_S_obs 1.095
_refine_ls_R_factor_all 0.0436
_refine_ls_R_factor_obs 0.0363
_refine_ls_shift/esd_max 0.005
_refine_ls_shift/esd_mean 0.001
_refine_ls_structure_factor_coef Fsqd
_refine_ls_weighting_details 'w=1/[\s^2^(Fo^2^)+(0.0246P)^2^+2.4891P] where P=(Fo^2^+2Fc^2^)/3'
_refine_ls_weighting_scheme calc
_refine_ls_wR_factor_all 0.0672
_refine_ls_wR_factor_obs 0.0624
_reflns_number_observed 2047
_reflns_number_total 2409
_reflns_observed_criterion >2sigma(I)
_cod_data_source_file ic981158b_5.cif
_cod_data_source_block (2'b)
_cod_depositor_comments
;
The following automatic conversions were performed:

'_symmetry_cell_setting' value 'Rhombohedral' changed to
'rhombohedral' according to the built-in table from CIF Core
dictionary named 'cif_core.dic' version 2.4.1 from 2010-06-29.

Automatic conversion script
Id: cif_fix_values 1673 2011-04-08 12:14:43Z adriana 

The following automatic conversions were performed:

'_refine_ls_weighting_scheme' value 'calc
w=1/[\s^2^(Fo^2^)+(0.0246P)^2^+2.4891P] where P=(Fo^2^+2Fc^2^)/3' was
changed to 'calc'. New tag '_refine_ls_weighting_details' was
created. The value of the new tag was set to
'w=1/[\s^2^(Fo^2^)+(0.0246P)^2^+2.4891P] where P=(Fo^2^+2Fc^2^)/3'.

Automatic conversion script
Id: cif_fix_values 3143 2015-03-26 13:38:13Z robertas 
;
_cod_original_cell_volume 8839.1(31)
_cod_original_sg_symbol_H-M 'R -3'
_cod_database_code 4321843

loop_
_symmetry_equiv_pos_as_xyz
'x, y, z'
'-y, x-y, z'
'-x+y, -x, z'
'x+2/3, y+1/3, z+1/3'
'-y+2/3, x-y+1/3, z+1/3'
'-x+y+2/3, -x+1/3, z+1/3'
'x+1/3, y+2/3, z+2/3'
'-y+1/3, x-y+2/3, z+2/3'
'-x+y+1/3, -x+2/3, z+2/3'
'-x, -y, -z'
'y, -x+y, -z'
'x-y, x, -z'
'-x+2/3, -y+1/3, -z+1/3'
'y+2/3, -x+y+1/3, -z+1/3'
'x-y+2/3, x+1/3, -z+1/3'
'-x+1/3, -y+2/3, -z+2/3'
'y+1/3, -x+y+2/3, -z+2/3'
'x-y+1/3, x+2/3, -z+2/3'

loop_
_atom_site_aniso_label
_atom_site_aniso_U_11
_atom_site_aniso_U_22
_atom_site_aniso_U_33
_atom_site_aniso_U_23
_atom_site_aniso_U_13
_atom_site_aniso_U_12
Cu 0.0446(3) 0.0450(3) 0.0478(4) -0.0003(2) -0.0003(2) 0.0225(2)
N1 0.048(2) 0.048(2) 0.055(3) -0.002(2) 0.000(2) 0.024(2)
N2 0.045(2) 0.046(2) 0.048(2) -0.002(2) 0.000(2) 0.022(2)
N3 0.049(2) 0.049(2) 0.046(2) -0.009(2) 0.001(2) 0.018(2)
N4 0.047(2) 0.045(2) 0.049(2) -0.001(2) 0.001(2) 0.021(2)
C1 0.053(3) 0.054(3) 0.057(3) -0.003(2) -0.002(3) 0.028(2)
C2 0.047(2) 0.047(2) 0.054(3) 0.015(2) 0.002(2) 0.032(2)
C3 0.059(3) 0.056(3) 0.050(3) -0.003(2) 0.002(2) 0.027(2)
C4 0.057(3) 0.052(3) 0.056(3) 0.003(2) 0.001(2) 0.028(2)
C5 0.053(2) 0.048(2) 0.070(3) -0.005(2) -0.006(3) 0.025(2)
C6 0.056(3) 0.053(2) 0.056(3) 0.000(2) 0.000(2) 0.028(2)
C7 0.054(3) 0.049(2) 0.055(3) 0.000(2) 0.000(2) 0.025(2)
C8 0.051(3) 0.051(3) 0.060(3) 0.003(2) 0.003(2) 0.028(2)
C9 0.057(3) 0.053(3) 0.066(3) 0.002(3) 0.005(3) 0.027(2)
C10 0.056(3) 0.052(3) 0.057(3) 0.002(2) -0.003(2) 0.021(2)
C11 0.052(3) 0.060(3) 0.074(4) 0.007(3) -0.003(3) 0.032(2)
C12 0.053(3) 0.049(2) 0.051(3) 0.003(2) -0.003(2) 0.026(2)
C13 0.053(2) 0.054(3) 0.043(3) 0.004(2) -0.001(2) 0.038(2)
C14 0.063(3) 0.054(3) 0.064(3) 0.001(3) -0.002(3) 0.028(2)
C15 0.056(3) 0.058(3) 0.063(3) 0.007(3) -0.005(3) 0.027(2)
C16 0.073(3) 0.046(2) 0.054(3) 0.001(2) 0.013(3) 0.024(2)
C17 0.045(2) 0.044(2) 0.067(3) 0.011(2) 0.007(2) 0.021(2)
P 0.0696(8) 0.0481(7) 0.0724(9) 0.0106(7) 0.0158(7) 0.0375(6)
F1 0.074(2) 0.068(2) 0.154(3) -0.010(2) -0.001(2) 0.0387(15)
F2 0.113(3) 0.114(2) 0.122(3) -0.004(2) -0.003(2) 0.057(2)
F3 0.161(3) 0.082(2) 0.075(2) -0.029(2) -0.036(2) 0.088(2)
F4 0.146(3) 0.096(2) 0.146(4) 0.026(2) 0.021(3) 0.090(2)
F5 0.156(3) 0.120(3) 0.104(3) -0.014(2) -0.037(3) 0.091(2)
F6 0.084(2) 0.104(2) 0.153(4) 0.025(2) 0.049(2) 0.053(2)

loop_
_atom_site_label
_atom_site_type_symbol
_atom_site_fract_x
_atom_site_fract_y
_atom_site_fract_z
_atom_site_U_iso_or_equiv
_atom_site_thermal_displace_type
_atom_site_occupancy
_atom_site_calc_flag
_atom_site_refinement_flags
_atom_site_disorder_group
Cu Cu 0.45176(2) 0.22739(2) 0.43582(5) 0.0458(2) Uani 1 d . .
N1 N 0.53130(12) 0.14862(12) 0.3474(3) 0.0502(9) Uani 1 d . .
N2 N 0.48989(12) 0.18991(12) 0.3951(3) 0.0469(9) Uani 1 d . .
N3 N 0.44291(12) 0.19054(12) 0.5830(3) 0.0510(9) Uani 1 d . .
N4 N 0.40253(10) 0.25090(12) 0.4833(3) 0.0479(9) Uani 1 d . .
C1 C 0.5142(2) 0.1813(2) 0.3108(4) 0.0541(11) Uani 1 d . .
C2 C 0.51546(14) 0.13687(14) 0.4558(4) 0.0456(11) Uani 1 d . .
H2 H 0.52080(14) 0.11471(14) 0.5034(4) 0.050 Uiso 1 calc R .
C3 C 0.4905(2) 0.1618(2) 0.4870(4) 0.0561(12) Uani 1 d . .
C4 C 0.4640(2) 0.1606(2) 0.5879(4) 0.0551(12) Uani 1 d . .
H4 H 0.4615(2) 0.1407(2) 0.6526(4) 0.061 Uiso 1 calc R .
C5 C 0.4164(2) 0.19573(15) 0.6871(4) 0.0568(12) Uani 1 d . .
H5A H 0.4304(2) 0.18906(15) 0.7570(4) 0.063 Uiso 1 calc R .
H5B H 0.3797(2) 0.17064(15) 0.6835(4) 0.063 Uiso 1 calc R .
C6 C 0.4244(2) 0.25028(15) 0.6912(4) 0.0552(11) Uani 1 d . .
H6A H 0.4610(2) 0.27533(15) 0.6835(4) 0.061 Uiso 1 calc R .
H6B H 0.4127(2) 0.25595(15) 0.7656(4) 0.061 Uiso 1 calc R .
C7 C 0.39434(14) 0.2579(2) 0.5928(4) 0.0532(12) Uani 1 d . .
C8 C 0.35877(14) 0.27358(14) 0.6226(3) 0.0527(11) Uani 1 d . .
H8 H 0.35418(14) 0.27966(14) 0.7000(3) 0.058 Uiso 1 calc R .
C9 C 0.33056(13) 0.27989(15) 0.5351(3) 0.0586(12) Uani 1 d . .
H9 H 0.30793(13) 0.29201(15) 0.5515(3) 0.064 Uiso 1 calc R .
C10 C 0.33694(13) 0.26767(15) 0.4221(3) 0.0580(12) Uani 1 d . .
H10 H 0.31672(13) 0.26883(15) 0.3618(3) 0.064 Uiso 1 calc R .
C11 C 0.37368(13) 0.25382(15) 0.4011(3) 0.0602(13) Uani 1 d . .
H11 H 0.37830(13) 0.24617(15) 0.3251(3) 0.066 Uiso 1 calc R .
C12 C 0.5231(2) 0.2021(2) 0.1903(4) 0.0503(11) Uani 1 d . .
C13 C 0.4810(2) 0.19267(15) 0.1213(4) 0.0448(10) Uani 1 d . .
H13 H 0.4477(2) 0.17406(15) 0.1515(4) 0.049 Uiso 1 calc R .
C14 C 0.4884(2) 0.2107(2) 0.0081(4) 0.0610(13) Uani 1 d . .
H14 H 0.4599(2) 0.2043(2) -0.0370(4) 0.067 Uiso 1 calc R .
C15 C 0.5377(2) 0.2383(2) -0.0391(4) 0.0599(12) Uani 1 d . .
H15 H 0.5424(2) 0.2504(2) -0.1152(4) 0.066 Uiso 1 calc R .
C16 C 0.5802(2) 0.2475(2) 0.0293(4) 0.0600(12) Uani 1 d . .
H16 H 0.6134(2) 0.2656(2) -0.0019(4) 0.066 Uiso 1 calc R .
C17 C 0.5733(2) 0.22977(14) 0.1445(4) 0.0524(12) Uani 1 d . .
H17 H 0.6017(2) 0.23628(14) 0.1901(4) 0.058 Uiso 1 calc R .
P P 0.77838(5) 0.67083(4) 0.33761(12) 0.0598(4) Uani 1 d . .
F1 F 0.77913(10) 0.61996(8) 0.3103(3) 0.0974(11) Uani 1 d . .
F2 F 0.83313(9) 0.70213(12) 0.2840(3) 0.1162(12) Uani 1 d . .
F3 F 0.80138(12) 0.67018(10) 0.4587(2) 0.0943(10) Uani 1 d . .
F4 F 0.77951(13) 0.72199(9) 0.3709(3) 0.1159(13) Uani 1 d . .
F5 F 0.75646(14) 0.67149(13) 0.2164(2) 0.1168(12) Uani 1 d . .
F6 F 0.72335(9) 0.63860(11) 0.3902(3) 0.1112(12) Uani 1 d . .

loop_
_atom_type_symbol
_atom_type_description
_atom_type_scat_dispersion_real
_atom_type_scat_dispersion_imag
_atom_type_scat_source
C C 0.0033 0.0016 'International Tables Vol C Tables 4.2.6.8 and 6.1.1.4'
H H 0.0000 0.0000 'International Tables Vol C Tables 4.2.6.8 and 6.1.1.4'
N N 0.0061 0.0033 'International Tables Vol C Tables 4.2.6.8 and 6.1.1.4'
F F 0.0171 0.0103 'International Tables Vol C Tables 4.2.6.8 and 6.1.1.4'
P P 0.1023 0.0942 'International Tables Vol C Tables 4.2.6.8 and 6.1.1.4'
Cu Cu 0.3201 1.2651 'International Tables Vol C Tables 4.2.6.8 and 6.1.1.4'

loop_
_geom_angle_atom_site_label_1
_geom_angle_atom_site_label_2
_geom_angle_atom_site_label_3
_geom_angle
_geom_angle_site_symmetry_1
_geom_angle_site_symmetry_3
_geom_angle_publ_flag
N3 Cu N1 159.34(14) . 17 ?
N3 Cu N4 92.57(14) . . ?
N1 Cu N4 89.21(13) 17 . ?
N3 Cu N2 81.03(14) . . ?
N1 Cu N2 100.01(14) 17 . ?
N4 Cu N2 168.86(13) . . ?
C2 N1 C1 105.5(3) . . ?
C2 N1 Cu 133.6(3) . 18_545 ?
C1 N1 Cu 119.2(3) . 18_545 ?
C1 N2 C3 106.0(3) . . ?
C1 N2 Cu 143.6(3) . . ?
C3 N2 Cu 110.4(3) . . ?
C4 N3 C5 119.5(4) . . ?
C4 N3 Cu 116.0(3) . . ?
C5 N3 Cu 124.5(3) . . ?
C7 N4 C11 119.8(3) . . ?
C7 N4 Cu 123.0(3) . . ?
C11 N4 Cu 116.8(3) . . ?
N2 C1 N1 110.6(4) . . ?
N2 C1 C12 127.4(4) . . ?
N1 C1 C12 122.0(4) . . ?
N1 C2 C3 109.3(4) . . ?
C2 C3 N2 108.6(4) . . ?
C2 C3 C4 132.3(5) . . ?
N2 C3 C4 119.0(4) . . ?
N3 C4 C3 113.6(4) . . ?
N3 C5 C6 109.2(4) . . ?
C5 C6 C7 110.2(4) . . ?
N4 C7 C8 121.2(3) . . ?
N4 C7 C6 120.9(3) . . ?
C8 C7 C6 117.9(4) . . ?
C9 C8 C7 118.8(3) . . ?
C8 C9 C10 118.2(3) . . ?
C11 C10 C9 118.6(3) . . ?
N4 C11 C10 122.9(3) . . ?
C13 C12 C17 119.8(4) . . ?
C13 C12 C1 119.4(4) . . ?
C17 C12 C1 120.7(4) . . ?
C14 C13 C12 120.3(4) . . ?
C13 C14 C15 121.0(5) . . ?
C14 C15 C16 119.1(5) . . ?
C15 C16 C17 120.5(4) . . ?
C12 C17 C16 119.3(4) . . ?
F5 P F2 87.7(2) . . ?
F5 P F6 92.0(2) . . ?
F2 P F6 179.0(2) . . ?
F5 P F3 178.9(2) . . ?
F2 P F3 91.4(2) . . ?
F6 P F3 88.9(2) . . ?
F5 P F4 90.6(2) . . ?
F2 P F4 90.4(2) . . ?
F6 P F4 90.5(2) . . ?
F3 P F4 90.0(2) . . ?
F5 P F1 92.5(2) . . ?
F2 P F1 89.0(2) . . ?
F6 P F1 90.0(2) . . ?
F3 P F1 86.9(2) . . ?
F4 P F1 176.8(2) . . ?

loop_
_geom_bond_atom_site_label_1
_geom_bond_atom_site_label_2
_geom_bond_distance
_geom_bond_site_symmetry_2
_geom_bond_publ_flag
Cu N3 1.960(4) . ?
Cu N1 1.982(4) 17 ?
Cu N4 1.993(4) . ?
Cu N2 2.008(4) . ?
N1 C2 1.316(5) . ?
N1 C1 1.372(5) . ?
N1 Cu 1.982(4) 18_545 ?
N2 C1 1.309(5) . ?
N2 C3 1.353(5) . ?
N3 C4 1.327(5) . ?
N3 C5 1.484(5) . ?
N4 C7 1.317(5) . ?
N4 C11 1.309(5) . ?
C1 C12 1.486(6) . ?
C2 C3 1.338(5) . ?
C3 C4 1.391(6) . ?
C5 C6 1.521(5) . ?
C6 C7 1.529(5) . ?
C7 C8 1.399(6) . ?
C8 C9 1.383(6) . ?
C9 C10 1.386(5) . ?
C10 C11 1.371(6) . ?
C12 C13 1.388(6) . ?
C12 C17 1.400(5) . ?
C13 C14 1.382(6) . ?
C14 C15 1.385(6) . ?
C15 C16 1.397(6) . ?
C16 C17 1.401(6) . ?
P F5 1.542(3) . ?
P F2 1.546(3) . ?
P F6 1.550(3) . ?
P F3 1.555(3) . ?
P F4 1.556(4) . ?
P F1 1.560(3) . ?
